data_4512152
loop_
_publ_author_name
'Ou, Yan-Jun'
'Zheng, Zhi-Peng'
'Hong, Xu-Jia'
'Wan, Lin-Tao'
'Wei, Lei-Ming'
'Lin, Xiao-Ming'
'Cai, Yue-Peng'

_publ_section_title
;
 CdII-Mediated Efficient Synthesis and Complexation of Asymmetric
 Tetra-(2-pyridine)-Substituted Imidazolidine
;
_journal_issue 11
_journal_name_full 'Crystal Growth &amp; Design'
_journal_page_first 5339
_journal_paper_doi 10.1021/cg500910z
_journal_volume 14
_journal_year 2014
_chemical_formula_sum 'C25 H26 Cd2 N10 O13'
_chemical_formula_weight 899.36
_chemical_name_systematic
; 
 ? 
;
_space_group_IT_number 15
_symmetry_cell_setting monoclinic
_symmetry_space_group_name_Hall '-C 2yc'
_symmetry_space_group_name_H-M 'C 1 2/c 1'
_atom_sites_solution_hydrogens geom
_atom_sites_solution_primary direct
_atom_sites_solution_secondary difmap
_audit_creation_method SHELXL-97
_cell_angle_alpha 90.00
_cell_angle_beta 90.806(2)
_cell_angle_gamma 90.00
_cell_formula_units_Z 8
_cell_length_a 9.6448(10)
_cell_length_b 20.427(2)
_cell_length_c 32.039(3)
_cell_measurement_reflns_used 1752
_cell_measurement_temperature 298(2)
_cell_measurement_theta_max 19.35
_cell_measurement_theta_min 2.34
_cell_volume 6311.5(11)
_computing_cell_refinement 'Bruker SAINT'
_computing_data_collection 'Bruker APEX2'
_computing_data_reduction 'Bruker SAINT'
_computing_molecular_graphics 'Bruker SHELXTL'
_computing_publication_material 'Bruker SHELXTL'
_computing_structure_refinement 'SHELXL-97 (Sheldrick, 2008)'
_computing_structure_solution 'SHELXS-97 (Sheldrick, 2008)'
_diffrn_ambient_temperature 298(2)
_diffrn_measured_fraction_theta_full 0.999
_diffrn_measured_fraction_theta_max 0.999
_diffrn_measurement_device_type 'Bruker APEX-II CCD'
_diffrn_measurement_method '\f and \w scans'
_diffrn_radiation_monochromator graphite
_diffrn_radiation_source 'fine-focus sealed tube'
_diffrn_radiation_type MoK\a
_diffrn_radiation_wavelength 0.71073
_diffrn_reflns_av_R_equivalents 0.0545
_diffrn_reflns_av_sigmaI/netI 0.0541
_diffrn_reflns_limit_h_max 8
_diffrn_reflns_limit_h_min -9
_diffrn_reflns_limit_k_max 17
_diffrn_reflns_limit_k_min -19
_diffrn_reflns_limit_l_max 31
_diffrn_reflns_limit_l_min -31
_diffrn_reflns_number 10092
_diffrn_reflns_theta_full 25.23
_diffrn_reflns_theta_max 25.23
_diffrn_reflns_theta_min 1.99
_exptl_absorpt_coefficient_mu 1.430
_exptl_absorpt_correction_T_max 0.8586
_exptl_absorpt_correction_T_min 0.7345
_exptl_absorpt_correction_type multi-scan
_exptl_absorpt_process_details 'SADABS (Sheldrick, 1996)'
_exptl_crystal_colour colorless
_exptl_crystal_density_diffrn 1.893
_exptl_crystal_density_method 'not measured'
_exptl_crystal_description block
_exptl_crystal_F_000 3568
_exptl_crystal_size_max 0.23
_exptl_crystal_size_mid 0.17
_exptl_crystal_size_min 0.11
_refine_diff_density_max 0.374
_refine_diff_density_min -0.423
_refine_diff_density_rms 0.077
_refine_ls_extinction_method none
_refine_ls_goodness_of_fit_ref 1.038
_refine_ls_hydrogen_treatment mixed
_refine_ls_matrix_type full
_refine_ls_number_parameters 456
_refine_ls_number_reflns 3042
_refine_ls_number_restraints 0
_refine_ls_restrained_S_all 1.038
_refine_ls_R_factor_all 0.0476
_refine_ls_R_factor_gt 0.0328
_refine_ls_shift/su_max 0.003
_refine_ls_shift/su_mean 0.000
_refine_ls_structure_factor_coef Fsqd
_refine_ls_weighting_details 'calc w=1/[\s^2^(Fo^2^)+(0.0266P)^2^+4.3157P] where P=(Fo^2^+2Fc^2^)/3'
_refine_ls_weighting_scheme calc
_refine_ls_wR_factor_gt 0.0659
_refine_ls_wR_factor_ref 0.0731
_reflns_number_gt 2390
_reflns_number_total 3042
_reflns_threshold_expression >2sigma(I)
_cod_data_source_file cg500910z_si_002.cif
_cod_data_source_block CCDC_987348(3)
_cod_depositor_comments
;
The following automatic conversions were performed:

'_symmetry_cell_setting' value 'Monoclinic' changed to 'monoclinic'
according to
/home/saulius/struct/COD-crude-data--automatic-downloads/rss-feeds/ACS/lib/dictionaries/cif_core.dic
dictionary named 'cif_core.dic' version 2.4.2 from 2011-04-26.

Automatic conversion script
Id: cif_fix_values 2827 2014-09-09 07:05:25Z andrius 

 Adding full bibliography for 4512150--4512152.cif.
;
_cod_original_sg_symbol_H-M C2/c
_cod_database_code 4512152

loop_
_symmetry_equiv_pos_as_xyz
'x, y, z'
'-x, y, -z+1/2'
'x+1/2, y+1/2, z'
'-x+1/2, y+1/2, -z+1/2'
'-x, -y, -z'
'x, -y, z-1/2'
'-x+1/2, -y+1/2, -z'
'x+1/2, -y+1/2, z-1/2'

loop_
_atom_site_label
_atom_site_type_symbol
_atom_site_fract_x
_atom_site_fract_y
_atom_site_fract_z
_atom_site_U_iso_or_equiv
_atom_site_adp_type
_atom_site_occupancy
_atom_site_symmetry_multiplicity
_atom_site_calc_flag
_atom_site_refinement_flags
Cd1 Cd 0.82351(5) 0.79881(2) 0.650821(16) 0.0389(2) Uani 1 1 d .
Cd2 Cd 1.19967(6) 1.02449(2) 0.579650(17) 0.0451(2) Uani 1 1 d .
O1 O 1.1038(6) 1.0497(3) 0.50255(15) 0.0675(17) Uani 1 1 d .
O2 O 1.2703(6) 1.1005(2) 0.53364(16) 0.0604(16) Uani 1 1 d .
O3 O 1.2276(6) 1.1186(3) 0.46830(17) 0.0751(18) Uani 1 1 d .
O4 O 1.4088(5) 1.0591(2) 0.61365(17) 0.0600(15) Uani 1 1 d .
O5 O 1.4747(6) 1.0254(3) 0.67440(18) 0.081(2) Uani 1 1 d .
O6 O 1.2881(6) 0.9872(3) 0.64530(15) 0.0652(16) Uani 1 1 d .
O7 O 0.5824(7) 0.8972(3) 0.6116(2) 0.114(3) Uani 1 1 d .
O8 O 0.6141(6) 0.7963(3) 0.61083(19) 0.087(2) Uani 1 1 d .
O9 O 0.4383(7) 0.8364(3) 0.57974(19) 0.086(2) Uani 1 1 d .
O10 O 0.6693(6) 0.7418(3) 0.69755(17) 0.0754(18) Uani 1 1 d .
O11 O 0.7421(6) 0.6814(3) 0.6480(2) 0.0708(17) Uani 1 1 d .
O12 O 0.6090(6) 0.6388(3) 0.69406(18) 0.084(2) Uani 1 1 d .
O13 O 1.3344(7) 0.9487(3) 0.5437(2) 0.068(2) Uani 1 1 d .
H13 H 1.378(9) 0.933(4) 0.559(3) 0.07(4) Uiso 1 1 d .
N1 N 0.9936(6) 1.0743(3) 0.59686(17) 0.0412(15) Uani 1 1 d .
N2 N 0.7855(6) 0.8909(3) 0.69180(17) 0.0386(15) Uani 1 1 d .
N3 N 1.0235(6) 0.7514(3) 0.68347(17) 0.0446(16) Uani 1 1 d .
N4 N 0.9288(6) 0.7846(3) 0.58747(17) 0.0410(15) Uani 1 1 d .
N5 N 1.0255(6) 0.8776(2) 0.64502(17) 0.0350(15) Uani 1 1 d .
N6 N 1.0328(6) 0.9404(2) 0.58368(16) 0.0369(15) Uani 1 1 d .
H6A H 1.0006 0.9319 0.5574 0.044 Uiso 1 1 calc R
N7 N 1.1999(7) 1.0900(3) 0.5010(2) 0.0481(17) Uani 1 1 d .
N8 N 1.3944(7) 1.0238(3) 0.6448(2) 0.0513(18) Uani 1 1 d .
N9 N 0.5440(8) 0.8429(4) 0.6015(2) 0.064(2) Uani 1 1 d .
N10 N 0.6712(8) 0.6866(4) 0.6805(3) 0.062(2) Uani 1 1 d .
C1 C 0.9709(9) 1.1391(4) 0.5936(2) 0.055(2) Uani 1 1 d .
H1 H 1.0461 1.1667 0.5894 0.066 Uiso 1 1 calc R
C2 C 0.8413(11) 1.1660(4) 0.5962(2) 0.059(2) Uani 1 1 d .
H2 H 0.8286 1.2109 0.5936 0.071 Uiso 1 1 calc R
C3 C 0.7306(9) 1.1255(4) 0.6027(2) 0.056(2) Uani 1 1 d .
H3 H 0.6413 1.1424 0.6042 0.067 Uiso 1 1 calc R
C4 C 0.7541(9) 1.0584(4) 0.6070(2) 0.053(2) Uani 1 1 d .
H4 H 0.6808 1.0300 0.6120 0.064 Uiso 1 1 calc R
C5 C 0.8857(8) 1.0349(3) 0.6038(2) 0.0356(18) Uani 1 1 d .
C6 C 0.9147(7) 0.9629(3) 0.60918(19) 0.0349(18) Uani 1 1 d .
H6 H 0.8315 0.9375 0.6021 0.042 Uiso 1 1 calc R
C7 C 0.9686(7) 0.9437(3) 0.6529(2) 0.0371(19) Uani 1 1 d .
H7 H 1.0454 0.9729 0.6605 0.045 Uiso 1 1 calc R
C8 C 0.8650(7) 0.9446(3) 0.6874(2) 0.0338(18) Uani 1 1 d .
C9 C 0.8565(8) 0.9980(3) 0.7139(2) 0.045(2) Uani 1 1 d .
H9 H 0.9142 1.0340 0.7103 0.054 Uiso 1 1 calc R
C10 C 0.7606(8) 0.9970(4) 0.7459(2) 0.049(2) Uani 1 1 d .
H10 H 0.7522 1.0322 0.7641 0.059 Uiso 1 1 calc R
C11 C 0.6792(8) 0.9428(4) 0.7496(2) 0.050(2) Uani 1 1 d .
H11 H 0.6143 0.9402 0.7708 0.060 Uiso 1 1 calc R
C12 C 0.6938(8) 0.8918(4) 0.7219(2) 0.047(2) Uani 1 1 d .
H12 H 0.6354 0.8559 0.7245 0.057 Uiso 1 1 calc R
C13 C 1.1400(8) 0.7870(3) 0.6839(2) 0.0366(19) Uani 1 1 d .
C14 C 1.2671(8) 0.7592(4) 0.6945(2) 0.051(2) Uani 1 1 d .
H14 H 1.3475 0.7843 0.6940 0.062 Uiso 1 1 calc R
C15 C 1.2729(9) 0.6942(4) 0.7056(2) 0.064(3) Uani 1 1 d .
H15 H 1.3570 0.6750 0.7132 0.077 Uiso 1 1 calc R
C16 C 1.1542(11) 0.6584(4) 0.7052(2) 0.069(3) Uani 1 1 d .
H16 H 1.1553 0.6145 0.7130 0.083 Uiso 1 1 calc R
C17 C 1.0334(9) 0.6880(4) 0.6931(2) 0.060(2) Uani 1 1 d .
H17 H 0.9535 0.6626 0.6916 0.072 Uiso 1 1 calc R
C18 C 1.1288(7) 0.8583(3) 0.6776(2) 0.047(2) Uani 1 1 d .
H18A H 1.2190 0.8752 0.6699 0.056 Uiso 1 1 calc R
H18B H 1.1038 0.8786 0.7038 0.056 Uiso 1 1 calc R
C19 C 1.0373(7) 0.8200(3) 0.5759(2) 0.0344(18) Uani 1 1 d .
C20 C 1.1048(8) 0.8087(3) 0.5395(2) 0.054(2) Uani 1 1 d .
H20 H 1.1834 0.8329 0.5331 0.064 Uiso 1 1 calc R
C21 C 1.0566(9) 0.7614(4) 0.5121(2) 0.056(2) Uani 1 1 d .
H21 H 1.1013 0.7540 0.4870 0.068 Uiso 1 1 calc R
C22 C 0.9435(9) 0.7262(4) 0.5223(3) 0.060(2) Uani 1 1 d .
H22 H 0.9070 0.6949 0.5041 0.072 Uiso 1 1 calc R
C23 C 0.8840(8) 0.7381(3) 0.5603(3) 0.052(2) Uani 1 1 d .
H23 H 0.8084 0.7126 0.5679 0.063 Uiso 1 1 calc R
C24 C 1.0821(7) 0.8778(3) 0.6026(2) 0.0368(19) Uani 1 1 d .
H24 H 1.1836 0.8786 0.6045 0.044 Uiso 1 1 calc R
C32 C 1.3560(11) 0.9397(4) 0.5009(3) 0.103(3) Uani 1 1 d .
H32A H 1.3460 0.9808 0.4867 0.155 Uiso 1 1 calc R
H32B H 1.2890 0.9092 0.4900 0.155 Uiso 1 1 calc R
H32C H 1.4477 0.9229 0.4967 0.155 Uiso 1 1 calc R

loop_
_atom_site_aniso_label
_atom_site_aniso_U_11
_atom_site_aniso_U_22
_atom_site_aniso_U_33
_atom_site_aniso_U_23
_atom_site_aniso_U_13
_atom_site_aniso_U_12
Cd1 0.0362(4) 0.0381(3) 0.0423(4) 0.0017(3) -0.0005(3) -0.0038(3)
Cd2 0.0379(4) 0.0445(4) 0.0529(4) 0.0104(3) -0.0026(3) -0.0075(3)
O1 0.080(5) 0.073(4) 0.049(4) 0.010(3) -0.017(3) -0.037(4)
O2 0.073(4) 0.063(4) 0.045(4) 0.011(3) -0.018(3) -0.033(3)
O3 0.091(5) 0.082(4) 0.051(4) 0.020(3) -0.014(4) -0.028(4)
O4 0.058(4) 0.068(4) 0.054(4) 0.018(3) -0.002(3) -0.015(3)
O5 0.065(4) 0.120(5) 0.058(4) 0.020(4) -0.023(4) -0.033(4)
O6 0.051(4) 0.079(4) 0.065(4) 0.012(3) -0.008(3) -0.030(3)
O7 0.104(6) 0.084(5) 0.152(7) -0.034(5) -0.016(5) -0.006(5)
O8 0.065(5) 0.073(4) 0.121(6) 0.026(4) -0.019(4) 0.009(4)
O9 0.060(5) 0.083(5) 0.113(5) 0.006(4) -0.039(4) 0.003(4)
O10 0.095(5) 0.061(4) 0.070(4) 0.001(3) 0.006(4) -0.022(4)
O11 0.049(4) 0.072(4) 0.091(5) 0.013(4) 0.001(4) -0.001(3)
O12 0.079(5) 0.075(4) 0.098(5) 0.028(4) 0.009(4) -0.033(4)
O13 0.080(5) 0.068(4) 0.057(5) 0.005(4) 0.004(4) 0.023(4)
N1 0.045(5) 0.029(4) 0.050(4) 0.000(3) 0.000(3) -0.005(4)
N2 0.037(4) 0.046(4) 0.032(4) -0.001(3) 0.004(3) 0.002(4)
N3 0.049(5) 0.037(4) 0.048(4) 0.010(3) -0.006(3) -0.003(4)
N4 0.040(4) 0.030(4) 0.054(4) -0.004(3) -0.001(3) -0.015(3)
N5 0.039(4) 0.025(3) 0.040(4) 0.003(3) -0.007(3) -0.001(3)
N6 0.044(4) 0.035(4) 0.031(4) 0.003(3) -0.007(3) -0.006(3)
N7 0.061(5) 0.036(4) 0.046(5) 0.003(4) -0.009(4) -0.010(4)
N8 0.047(5) 0.062(5) 0.045(5) -0.002(4) -0.003(4) -0.009(4)
N9 0.057(6) 0.048(5) 0.087(6) -0.008(5) -0.006(5) 0.002(5)
N10 0.044(5) 0.070(6) 0.070(6) 0.018(5) -0.007(4) -0.008(5)
C1 0.062(7) 0.039(6) 0.064(6) 0.003(4) 0.005(5) -0.013(5)
C2 0.078(7) 0.040(5) 0.059(6) -0.003(4) 0.001(5) 0.009(6)
C3 0.050(6) 0.052(6) 0.067(6) 0.003(4) 0.006(5) 0.021(5)
C4 0.052(6) 0.050(6) 0.058(6) 0.011(4) 0.004(4) 0.006(5)
C5 0.038(5) 0.036(5) 0.032(4) -0.001(3) -0.003(4) -0.002(5)
C6 0.029(5) 0.042(5) 0.034(5) 0.000(3) 0.000(4) 0.000(4)
C7 0.042(5) 0.027(4) 0.042(5) -0.005(3) -0.006(4) -0.008(4)
C8 0.034(5) 0.029(5) 0.038(5) 0.009(4) -0.006(4) 0.003(4)
C9 0.049(6) 0.036(5) 0.050(5) 0.001(4) -0.004(5) 0.007(4)
C10 0.054(6) 0.056(6) 0.037(5) 0.000(4) -0.005(5) 0.014(5)
C11 0.046(6) 0.070(6) 0.033(5) 0.006(5) 0.004(4) 0.016(5)
C12 0.045(6) 0.053(5) 0.045(5) -0.001(5) -0.001(5) -0.001(4)
C13 0.035(5) 0.033(5) 0.042(5) 0.002(4) -0.006(4) 0.001(5)
C14 0.050(6) 0.049(6) 0.056(6) -0.011(4) -0.008(4) 0.010(5)
C15 0.044(7) 0.061(7) 0.087(7) -0.011(5) -0.026(5) 0.021(5)
C16 0.073(7) 0.047(6) 0.086(7) 0.012(5) -0.018(6) 0.016(6)
C17 0.048(6) 0.047(6) 0.085(7) 0.010(5) -0.008(5) 0.001(5)
C18 0.041(5) 0.044(5) 0.055(5) 0.003(4) -0.019(4) -0.003(4)
C19 0.029(5) 0.035(5) 0.039(5) -0.004(4) 0.002(4) 0.001(4)
C20 0.053(6) 0.042(5) 0.066(6) -0.014(4) 0.015(5) -0.013(4)
C21 0.076(7) 0.049(5) 0.045(5) -0.015(4) 0.026(5) -0.017(5)
C22 0.065(7) 0.050(5) 0.067(7) -0.016(5) 0.010(5) -0.021(5)
C23 0.055(6) 0.035(5) 0.068(6) -0.004(4) 0.007(5) -0.023(4)
C24 0.028(5) 0.034(5) 0.049(5) -0.002(4) -0.001(4) 0.002(4)
C32 0.146(10) 0.095(8) 0.070(8) -0.001(6) 0.026(7) 0.013(7)

loop_
_atom_type_symbol
_atom_type_description
_atom_type_scat_dispersion_real
_atom_type_scat_dispersion_imag
_atom_type_scat_source
C C 0.0033 0.0016 'International Tables Vol C Tables 4.2.6.8 and 6.1.1.4'
H H 0.0000 0.0000 'International Tables Vol C Tables 4.2.6.8 and 6.1.1.4'
N N 0.0061 0.0033 'International Tables Vol C Tables 4.2.6.8 and 6.1.1.4'
O O 0.0106 0.0060 'International Tables Vol C Tables 4.2.6.8 and 6.1.1.4'
Cd Cd -0.8075 1.2024 'International Tables Vol C Tables 4.2.6.8 and 6.1.1.4'

loop_
_geom_angle_atom_site_label_1
_geom_angle_atom_site_label_2
_geom_angle_atom_site_label_3
_geom_angle
N4 Cd1 N2 132.5(2)
N4 Cd1 O8 84.5(2)
N2 Cd1 O8 100.5(2)
N4 Cd1 N3 88.4(2)
N2 Cd1 N3 102.32(19)
O8 Cd1 N3 154.5(2)
N4 Cd1 O10 140.0(2)
N2 Cd1 O10 86.4(2)
O8 Cd1 O10 78.4(2)
N3 Cd1 O10 91.9(2)
N4 Cd1 O11 89.4(2)
N2 Cd1 O11 137.5(2)
O8 Cd1 O11 72.48(19)
N3 Cd1 O11 83.07(19)
O10 Cd1 O11 51.1(2)
N4 Cd1 N5 70.53(19)
N2 Cd1 N5 69.8(2)
O8 Cd1 N5 128.45(18)
N3 Cd1 N5 70.89(19)
O10 Cd1 N5 146.02(19)
O11 Cd1 N5 147.05(19)
O2 Cd2 N1 97.0(2)
O2 Cd2 O13 87.6(2)
N1 Cd2 O13 153.9(2)
O2 Cd2 N6 138.63(18)
N1 Cd2 N6 73.6(2)
O13 Cd2 N6 86.0(2)
O2 Cd2 O6 133.62(19)
N1 Cd2 O6 103.25(19)
O13 Cd2 O6 91.6(2)
N6 Cd2 O6 87.42(18)
O2 Cd2 O4 80.39(19)
N1 Cd2 O4 119.07(19)
O13 Cd2 O4 87.1(2)
N6 Cd2 O4 139.81(18)
O6 Cd2 O4 53.28(17)
N7 O2 Cd2 105.2(4)
N8 O4 Cd2 95.3(4)
N8 O6 Cd2 94.5(4)
N9 O8 Cd1 126.0(6)
N10 O10 Cd1 98.6(5)
N10 O11 Cd1 93.6(5)
C32 O13 Cd2 131.4(6)
C32 O13 H13 122(8)
Cd2 O13 H13 106(7)
C5 N1 C1 118.6(6)
C5 N1 Cd2 116.7(5)
C1 N1 Cd2 123.7(5)
C12 N2 C8 116.9(6)
C12 N2 Cd1 122.5(5)
C8 N2 Cd1 120.4(5)
C17 N3 C13 117.8(6)
C17 N3 Cd1 123.4(5)
C13 N3 Cd1 117.2(4)
C19 N4 C23 116.7(6)
C19 N4 Cd1 122.4(5)
C23 N4 Cd1 120.9(5)
C24 N5 C7 107.4(5)
C24 N5 C18 113.3(5)
C7 N5 C18 111.7(5)
C24 N5 Cd1 111.4(4)
C7 N5 Cd1 106.2(4)
C18 N5 Cd1 106.8(4)
C6 N6 C24 106.5(5)
C6 N6 Cd2 109.5(4)
C24 N6 Cd2 115.7(4)
C6 N6 H6A 108.3
C24 N6 H6A 108.3
Cd2 N6 H6A 108.3
O3 N7 O1 121.4(6)
O3 N7 O2 120.4(7)
O1 N7 O2 118.3(7)
O5 N8 O4 122.4(7)
O5 N8 O6 120.6(7)
O4 N8 O6 116.9(7)
O8 N9 O7 119.3(8)
O8 N9 O9 120.9(8)
O7 N9 O9 119.7(8)
O12 N10 O10 123.4(9)
O12 N10 O11 120.0(8)
O10 N10 O11 116.6(8)
N1 C1 C2 122.5(7)
N1 C1 H1 118.7
C2 C1 H1 118.7
C3 C2 C1 118.8(7)
C3 C2 H2 120.6
C1 C2 H2 120.6
C2 C3 C4 118.8(8)
C2 C3 H3 120.6
C4 C3 H3 120.6
C5 C4 C3 119.3(8)
C5 C4 H4 120.4
C3 C4 H4 120.4
N1 C5 C4 122.0(6)
N1 C5 C6 117.6(7)
C4 C5 C6 120.4(7)
N6 C6 C5 112.4(6)
N6 C6 C7 99.8(5)
C5 C6 C7 114.5(5)
N6 C6 H6 109.9
C5 C6 H6 109.9
C7 C6 H6 109.9
N5 C7 C8 113.0(5)
N5 C7 C6 101.5(5)
C8 C7 C6 116.6(6)
N5 C7 H7 108.4
C8 C7 H7 108.4
C6 C7 H7 108.4
N2 C8 C9 122.7(7)
N2 C8 C7 116.8(6)
C9 C8 C7 120.5(7)
C8 C9 C10 119.1(7)
C8 C9 H9 120.5
C10 C9 H9 120.5
C11 C10 C9 117.8(7)
C11 C10 H10 121.1
C9 C10 H10 121.1
C10 C11 C12 119.5(8)
C10 C11 H11 120.3
C12 C11 H11 120.3
N2 C12 C11 124.0(7)
N2 C12 H12 118.0
C11 C12 H12 118.0
N3 C13 C14 121.3(6)
N3 C13 C18 118.4(7)
C14 C13 C18 120.0(7)
C15 C14 C13 119.4(7)
C15 C14 H14 120.3
C13 C14 H14 120.3
C16 C15 C14 119.0(7)
C16 C15 H15 120.5
C14 C15 H15 120.5
C15 C16 C17 118.8(8)
C15 C16 H16 120.6
C17 C16 H16 120.6
N3 C17 C16 123.7(8)
N3 C17 H17 118.2
C16 C17 H17 118.2
C13 C18 N5 113.9(5)
C13 C18 H18A 108.8
N5 C18 H18A 108.8
C13 C18 H18B 108.8
N5 C18 H18B 108.8
H18A C18 H18B 107.7
N4 C19 C20 122.2(6)
N4 C19 C24 119.1(7)
C20 C19 C24 118.5(7)
C19 C20 C21 120.1(7)
C19 C20 H20 119.9
C21 C20 H20 119.9
C22 C21 C20 119.0(8)
C22 C21 H21 120.5
C20 C21 H21 120.5
C21 C22 C23 117.9(7)
C21 C22 H22 121.0
C23 C22 H22 121.0
N4 C23 C22 124.0(7)
N4 C23 H23 118.0
C22 C23 H23 118.0
N5 C24 N6 104.9(5)
N5 C24 C19 114.3(6)
N6 C24 C19 110.7(5)
N5 C24 H24 108.9
N6 C24 H24 108.9
C19 C24 H24 108.9
O13 C32 H32A 109.5
O13 C32 H32B 109.5
H32A C32 H32B 109.5
O13 C32 H32C 109.5
H32A C32 H32C 109.5
H32B C32 H32C 109.5

loop_
_geom_bond_atom_site_label_1
_geom_bond_atom_site_label_2
_geom_bond_distance
Cd1 N4 2.301(6)
Cd1 N2 2.326(5)
Cd1 O8 2.377(6)
Cd1 N3 2.387(6)
Cd1 O10 2.424(6)
Cd1 O11 2.525(5)
Cd1 N5 2.536(5)
Cd2 O2 2.253(5)
Cd2 N1 2.307(6)
Cd2 O13 2.335(6)
Cd2 N6 2.358(5)
Cd2 O6 2.384(5)
Cd2 O4 2.386(5)
O1 N7 1.242(7)
O2 N7 1.258(7)
O3 N7 1.231(7)
O4 N8 1.239(7)
O5 N8 1.217(7)
O6 N8 1.270(7)
O7 N9 1.212(7)
O8 N9 1.202(7)
O9 N9 1.234(8)
O10 N10 1.253(8)
O11 N10 1.257(8)
O12 N10 1.228(8)
O13 C32 1.403(10)
O13 H13 0.73(7)
N1 C5 1.336(8)
N1 C1 1.345(8)
N2 C12 1.317(9)
N2 C8 1.347(8)
N3 C17 1.335(8)
N3 C13 1.338(8)
N4 C19 1.329(8)
N4 C23 1.354(8)
N5 C24 1.472(8)
N5 C7 1.480(7)
N5 C18 1.485(7)
N6 C6 1.484(8)
N6 C24 1.491(7)
N6 H6A 0.9100
C1 C2 1.369(10)
C1 H1 0.9300
C2 C3 1.369(10)
C2 H2 0.9300
C3 C4 1.395(9)
C3 H3 0.9300
C4 C5 1.362(9)
C4 H4 0.9300
C5 C6 1.507(8)
C6 C7 1.538(8)
C6 H6 0.9800
C7 C8 1.502(9)
C7 H7 0.9800
C8 C9 1.384(9)
C9 C10 1.390(9)
C9 H9 0.9300
C10 C11 1.365(9)
C10 H10 0.9300
C11 C12 1.378(9)
C11 H11 0.9300
C12 H12 0.9300
C13 C14 1.388(9)
C13 C18 1.476(8)
C14 C15 1.376(9)
C14 H14 0.9300
C15 C16 1.358(10)
C15 H15 0.9300
C16 C17 1.363(10)
C16 H16 0.9300
C17 H17 0.9300
C18 H18A 0.9700
C18 H18B 0.9700
C19 C20 1.365(9)
C19 C24 1.517(8)
C20 C21 1.382(9)
C20 H20 0.9300
C21 C22 1.351(10)
C21 H21 0.9300
C22 C23 1.378(10)
C22 H22 0.9300
C23 H23 0.9300
C24 H24 0.9800
C32 H32A 0.9600
C32 H32B 0.9600
C32 H32C 0.9600

loop_
_geom_hbond_atom_site_label_D
_geom_hbond_atom_site_label_H
_geom_hbond_atom_site_label_A
_geom_hbond_distance_DH
_geom_hbond_distance_HA
_geom_hbond_distance_DA
_geom_hbond_angle_DHA
_geom_hbond_site_symmetry_A
O13 H13 O9 0.73(7) 2.16(8) 2.752(9) 140(9) 1_655
N6 H6A O1 0.91 2.19 3.050(7) 157.7 5_776
N6 H6A O3 0.91 2.56 3.227(7) 131.1 5_776

loop_
_geom_torsion_atom_site_label_1
_geom_torsion_atom_site_label_2
_geom_torsion_atom_site_label_3
_geom_torsion_atom_site_label_4
_geom_torsion
N1 Cd2 O2 N7 -77.1(4)
O13 Cd2 O2 N7 77.1(5)
N6 Cd2 O2 N7 -4.0(6)
O6 Cd2 O2 N7 167.1(4)
O4 Cd2 O2 N7 164.5(5)
O2 Cd2 O4 N8 177.0(4)
N1 Cd2 O4 N8 84.3(4)
O13 Cd2 O4 N8 -94.9(4)
N6 Cd2 O4 N8 -14.7(6)
O6 Cd2 O4 N8 -0.7(4)
O2 Cd2 O6 N8 -2.5(5)
N1 Cd2 O6 N8 -115.9(4)
O13 Cd2 O6 N8 85.8(4)
N6 Cd2 O6 N8 171.7(4)
O4 Cd2 O6 N8 0.7(4)
N4 Cd1 O8 N9 -103.7(7)
N2 Cd1 O8 N9 28.6(7)
N3 Cd1 O8 N9 -178.0(6)
O10 Cd1 O8 N9 112.6(7)
O11 Cd1 O8 N9 165.2(7)
N5 Cd1 O8 N9 -44.0(8)
N4 Cd1 O10 N10 11.2(6)
N2 Cd1 O10 N10 179.2(5)
O8 Cd1 O10 N10 77.7(5)
N3 Cd1 O10 N10 -78.6(5)
O11 Cd1 O10 N10 0.9(4)
N5 Cd1 O10 N10 -136.1(4)
N4 Cd1 O11 N10 -174.4(4)
N2 Cd1 O11 N10 -3.5(5)
O8 Cd1 O11 N10 -90.0(4)
N3 Cd1 O11 N10 97.2(4)
O10 Cd1 O11 N10 -0.9(4)
N5 Cd1 O11 N10 134.7(4)
O2 Cd2 O13 C32 -40.3(8)
N1 Cd2 O13 C32 60.8(10)
N6 Cd2 O13 C32 98.8(8)
O6 Cd2 O13 C32 -173.9(8)
O4 Cd2 O13 C32 -120.8(8)
O2 Cd2 N1 C5 143.4(5)
O13 Cd2 N1 C5 44.5(8)
N6 Cd2 N1 C5 4.6(4)
O6 Cd2 N1 C5 -78.6(5)
O4 Cd2 N1 C5 -133.7(4)
O2 Cd2 N1 C1 -25.3(5)
O13 Cd2 N1 C1 -124.2(6)
N6 Cd2 N1 C1 -164.1(6)
O6 Cd2 N1 C1 112.7(5)
O4 Cd2 N1 C1 57.6(6)
N4 Cd1 N2 C12 162.6(5)
O8 Cd1 N2 C12 70.4(5)
N3 Cd1 N2 C12 -98.2(5)
O10 Cd1 N2 C12 -7.0(5)
O11 Cd1 N2 C12 -5.0(6)
N5 Cd1 N2 C12 -162.3(5)
N4 Cd1 N2 C8 -22.2(6)
O8 Cd1 N2 C8 -114.3(5)
N3 Cd1 N2 C8 77.0(5)
O10 Cd1 N2 C8 168.2(5)
O11 Cd1 N2 C8 170.2(4)
N5 Cd1 N2 C8 12.9(4)
N4 Cd1 N3 C17 -94.6(6)
N2 Cd1 N3 C17 132.1(6)
O8 Cd1 N3 C17 -21.1(9)
O10 Cd1 N3 C17 45.4(6)
O11 Cd1 N3 C17 -5.0(6)
N5 Cd1 N3 C17 -164.6(6)
N4 Cd1 N3 C13 70.9(5)
N2 Cd1 N3 C13 -62.3(5)
O8 Cd1 N3 C13 144.4(5)
O10 Cd1 N3 C13 -149.0(5)
O11 Cd1 N3 C13 160.5(5)
N5 Cd1 N3 C13 1.0(5)
N2 Cd1 N4 C19 34.4(6)
O8 Cd1 N4 C19 133.6(5)
N3 Cd1 N4 C19 -70.9(5)
O10 Cd1 N4 C19 -161.9(4)
O11 Cd1 N4 C19 -154.0(5)
N5 Cd1 N4 C19 -0.6(5)
N2 Cd1 N4 C23 -147.1(5)
O8 Cd1 N4 C23 -47.9(5)
N3 Cd1 N4 C23 107.7(5)
O10 Cd1 N4 C23 16.6(7)
O11 Cd1 N4 C23 24.6(5)
N5 Cd1 N4 C23 178.0(5)
N4 Cd1 N5 C24 9.1(4)
N2 Cd1 N5 C24 -144.1(4)
O8 Cd1 N5 C24 -56.6(5)
N3 Cd1 N5 C24 104.3(4)
O10 Cd1 N5 C24 167.5(4)
O11 Cd1 N5 C24 64.6(5)
N4 Cd1 N5 C7 125.7(4)
N2 Cd1 N5 C7 -27.6(4)
O8 Cd1 N5 C7 59.9(5)
N3 Cd1 N5 C7 -139.1(4)
O10 Cd1 N5 C7 -75.9(5)
O11 Cd1 N5 C7 -178.8(4)
N4 Cd1 N5 C18 -115.0(4)
N2 Cd1 N5 C18 91.7(4)
O8 Cd1 N5 C18 179.2(4)
N3 Cd1 N5 C18 -19.9(4)
O10 Cd1 N5 C18 43.4(6)
O11 Cd1 N5 C18 -59.6(6)
O2 Cd2 N6 C6 -102.8(4)
N1 Cd2 N6 C6 -21.0(4)
O13 Cd2 N6 C6 175.5(4)
O6 Cd2 N6 C6 83.7(4)
O4 Cd2 N6 C6 94.9(4)
O2 Cd2 N6 C24 136.9(4)
N1 Cd2 N6 C24 -141.3(5)
O13 Cd2 N6 C24 55.1(4)
O6 Cd2 N6 C24 -36.7(4)
O4 Cd2 N6 C24 -25.5(6)
Cd2 O2 N7 O3 -170.8(5)
Cd2 O2 N7 O1 8.4(7)
Cd2 O4 N8 O5 -176.2(6)
Cd2 O4 N8 O6 1.2(7)
Cd2 O6 N8 O5 176.2(6)
Cd2 O6 N8 O4 -1.2(7)
Cd1 O8 N9 O7 2.7(12)
Cd1 O8 N9 O9 178.4(5)
Cd1 O10 N10 O12 178.0(6)
Cd1 O10 N10 O11 -1.7(7)
Cd1 O11 N10 O12 -178.1(6)
Cd1 O11 N10 O10 1.6(7)
C5 N1 C1 C2 -1.4(10)
Cd2 N1 C1 C2 167.1(6)
N1 C1 C2 C3 0.5(12)
C1 C2 C3 C4 0.8(11)
C2 C3 C4 C5 -1.3(11)
C1 N1 C5 C4 0.8(10)
Cd2 N1 C5 C4 -168.5(5)
C1 N1 C5 C6 -177.4(6)
Cd2 N1 C5 C6 13.3(7)
C3 C4 C5 N1 0.5(11)
C3 C4 C5 C6 178.7(6)
C24 N6 C6 C5 160.2(5)
Cd2 N6 C6 C5 34.4(6)
C24 N6 C6 C7 38.5(6)
Cd2 N6 C6 C7 -87.4(4)
N1 C5 C6 N6 -33.1(8)
C4 C5 C6 N6 148.7(6)
N1 C5 C6 C7 79.9(8)
C4 C5 C6 C7 -98.3(8)
C24 N5 C7 C8 159.6(5)
C18 N5 C7 C8 -75.7(7)
Cd1 N5 C7 C8 40.3(6)
C24 N5 C7 C6 33.9(6)
C18 N5 C7 C6 158.6(5)
Cd1 N5 C7 C6 -85.3(5)
N6 C6 C7 N5 -43.6(6)
C5 C6 C7 N5 -163.8(6)
N6 C6 C7 C8 -166.7(5)
C5 C6 C7 C8 73.0(8)
C12 N2 C8 C9 2.5(9)
Cd1 N2 C8 C9 -173.0(5)
C12 N2 C8 C7 -179.5(6)
Cd1 N2 C8 C7 5.0(7)
N5 C7 C8 N2 -33.1(8)
C6 C7 C8 N2 83.9(7)
N5 C7 C8 C9 145.0(6)
C6 C7 C8 C9 -98.0(7)
N2 C8 C9 C10 -1.3(10)
C7 C8 C9 C10 -179.3(6)
C8 C9 C10 C11 0.2(10)
C9 C10 C11 C12 -0.5(10)
C8 N2 C12 C11 -2.8(10)
Cd1 N2 C12 C11 172.6(5)
C10 C11 C12 N2 1.8(11)
C17 N3 C13 C14 -0.7(10)
Cd1 N3 C13 C14 -167.0(5)
C17 N3 C13 C18 -173.7(6)
Cd1 N3 C13 C18 19.9(8)
N3 C13 C14 C15 -1.4(11)
C18 C13 C14 C15 171.6(7)
C13 C14 C15 C16 1.2(12)
C14 C15 C16 C17 1.0(12)
C13 N3 C17 C16 3.0(11)
Cd1 N3 C17 C16 168.5(6)
C15 C16 C17 N3 -3.2(13)
N3 C13 C18 N5 -40.6(9)
C14 C13 C18 N5 146.2(6)
C24 N5 C18 C13 -86.0(7)
C7 N5 C18 C13 152.6(6)
Cd1 N5 C18 C13 37.0(7)
C23 N4 C19 C20 -2.7(10)
Cd1 N4 C19 C20 175.8(5)
C23 N4 C19 C24 173.1(6)
Cd1 N4 C19 C24 -8.4(8)
N4 C19 C20 C21 3.5(11)
C24 C19 C20 C21 -172.4(6)
C19 C20 C21 C22 -1.0(12)
C20 C21 C22 C23 -1.8(12)
C19 N4 C23 C22 -0.3(10)
Cd1 N4 C23 C22 -178.9(6)
C21 C22 C23 N4 2.6(12)
C7 N5 C24 N6 -10.4(6)
C18 N5 C24 N6 -134.1(5)
Cd1 N5 C24 N6 105.5(4)
C7 N5 C24 C19 -131.8(5)
C18 N5 C24 C19 104.5(6)
Cd1 N5 C24 C19 -15.9(6)
C6 N6 C24 N5 -18.5(6)
Cd2 N6 C24 N5 103.5(5)
C6 N6 C24 C19 105.2(6)
Cd2 N6 C24 C19 -132.8(5)
N4 C19 C24 N5 16.8(8)
C20 C19 C24 N5 -167.2(6)
N4 C19 C24 N6 -101.3(7)
C20 C19 C24 N6 74.6(8)
